data_7157437
loop_
_publ_author_name
'Wang, Mei-Xin'
'Liu, Juan'
'Liu, Zhen'
'Wang, Yingcheng'
'Yang, Qi-Qiong'
'Shan, Wenyu'
'Deng, Yu-Hua'
'Shao, Zhihui'

_publ_section_title
;
 Enantioselective synthesis of chiral \a-alkynylated thiazolidones by
 tandem S-addition/acetalization of alkynyl imines.
;
_journal_issue 16
_journal_name_full 'Organic &amp; biomolecular chemistry'
_journal_page_first 3117
_journal_page_last 3124
_journal_paper_doi 10.1039/d0ob00365d
_journal_volume 18
_journal_year 2020
_chemical_absolute_configuration ad
_chemical_formula_moiety 'C19 H14 Cl N O3 S'
_chemical_formula_sum 'C19 H14 Cl N O3 S'
_chemical_formula_weight 371.82
_space_group_crystal_system monoclinic
_space_group_IT_number 4
_space_group_name_Hall 'P 2yb'
_space_group_name_H-M_alt 'P 1 21 1'
_atom_sites_solution_hydrogens geom
_audit_update_record
;
2019-12-23 deposited with the CCDC.	2020-03-31 downloaded from the CCDC.
;
_cell_angle_alpha 90
_cell_angle_beta 96.868(2)
_cell_angle_gamma 90
_cell_formula_units_Z 2
_cell_length_a 5.5623(3)
_cell_length_b 8.7434(4)
_cell_length_c 17.6707(8)
_cell_measurement_reflns_used 9832
_cell_measurement_temperature 100.(2)
_cell_measurement_theta_max 72.4424
_cell_measurement_theta_min 2.5185
_cell_volume 853.22(7)
_computing_cell_refinement 'SAINT V8.38A (Bruker AXS Inc., 2017)'
_computing_data_collection 'Bruker Instrument Service vV6.2.9'
_computing_data_reduction 'SAINT V8.38A (Bruker AXS Inc., 2017)'
_computing_structure_refinement 'SHELXL-2017/1 (Sheldrick, 2017)'
_computing_structure_solution 'SHELXT 2014/5 (Sheldrick, 2014)'
_diffrn_ambient_temperature 100.(2)
_diffrn_detector_area_resol_mean 7.3910
_diffrn_measured_fraction_theta_full 0.998
_diffrn_measured_fraction_theta_max 0.998
_diffrn_measurement_device_type 'Bruker D8 QUEST PHOTON II'
_diffrn_radiation_monochromator 'Helixos MX multilayer Optic'
_diffrn_radiation_type 'Cu K\a'
_diffrn_radiation_wavelength 1.54178
_diffrn_reflns_av_R_equivalents 0.0647
_diffrn_reflns_av_unetI/netI 0.0577
_diffrn_reflns_limit_h_max 6
_diffrn_reflns_limit_h_min -5
_diffrn_reflns_limit_k_max 10
_diffrn_reflns_limit_k_min -10
_diffrn_reflns_limit_l_max 21
_diffrn_reflns_limit_l_min -21
_diffrn_reflns_number 12452
_diffrn_reflns_theta_full 72.44
_diffrn_reflns_theta_max 72.44
_diffrn_reflns_theta_min 2.52
_diffrn_source 'Ius Diamond'
_diffrn_source_type Microfocus
_exptl_absorpt_coefficient_mu 3.285
_exptl_absorpt_correction_T_max 0.97
_exptl_absorpt_correction_T_min 0.52
_exptl_absorpt_correction_type multi-scan
_exptl_absorpt_process_details
;
SADABS-2016/2 - Bruker AXS area detector scaling and absorption correction
;
_exptl_crystal_colour 'clear light colourless'
_exptl_crystal_density_diffrn 1.447
_exptl_crystal_density_method 'not measured'
_exptl_crystal_description plate
_exptl_crystal_F_000 384
_exptl_crystal_size_max 0.250
_exptl_crystal_size_mid 0.180
_exptl_crystal_size_min 0.010
_refine_diff_density_max 0.402
_refine_diff_density_min -0.315
_refine_ls_abs_structure_details
;

Flack x determined using 1384 quotients [(I+)-(I-)]/[(I+)+(I-)]
(Parsons, Flack and Wagner, Acta Cryst. B69 (2013) 249-259).
;
_refine_ls_abs_structure_Flack 0.121(11)
_refine_ls_extinction_method none
_refine_ls_goodness_of_fit_ref 1.050
_refine_ls_hydrogen_treatment constr
_refine_ls_matrix_type full
_refine_ls_number_parameters 226
_refine_ls_number_reflns 3319
_refine_ls_number_restraints 1
_refine_ls_restrained_S_all 1.050
_refine_ls_R_factor_all 0.0442
_refine_ls_R_factor_gt 0.0423
_refine_ls_shift/su_max 0.000
_refine_ls_shift/su_mean 0.000
_refine_ls_structure_factor_coef Fsqd
_refine_ls_weighting_details 'w=1/[\s^2^(Fo^2^)+(0.0491P)^2^+0.3939P] where P=(Fo^2^+2Fc^2^)/3'
_refine_ls_weighting_scheme calc
_refine_ls_wR_factor_gt 0.1046
_refine_ls_wR_factor_ref 0.1071
_reflns_number_gt 3179
_reflns_number_total 3319
_reflns_threshold_expression 'I > 2\s(I)'
_cod_data_source_file d0ob00365d2.cif
_cod_data_source_block szh_wmx2
_cod_depositor_comments
;
The following automatic conversions were performed:

data item '_exptl_absorpt_correction_type' value 'Multi-Scan' was
changed to 'multi-scan' in accordance with the
/home/data/users/saulius/crontab/automatic-downloads/rss-feeds/RSC/lib/dictionaries/cif_core.dic
dictionary named 'cif_core.dic' version 2.4.2 last updated on
2011-04-26.

Automatic conversion script
Id: cif_fix_values 7556 2019-12-06 15:28:31Z antanas 

 Adding full bibliography for 7157437.cif.
;
_cod_database_code 7157437

loop_
_space_group_symop_operation_xyz
'x, y, z'
'-x, y+1/2, -z'

loop_
_atom_site_type_symbol
_atom_site_label
_atom_site_fract_x
_atom_site_fract_y
_atom_site_fract_z
_atom_site_U_iso_or_equiv
_atom_site_adp_type
_atom_site_calc_flag
_atom_site_refinement_flags_adp
_atom_site_refinement_flags_occupancy
_atom_site_refinement_flags_posn
_atom_site_occupancy
_atom_site_disorder_assembly
_atom_site_disorder_group
Cl Cl1 1.00748(16) 0.98034(11) 0.96186(6) 0.0379(3) Uani d . . . 1 . .
N N1 0.1872(5) 0.1929(4) 0.70165(18) 0.0267(7) Uani d . . . 1 . .
S S1 0.37252(17) 0.01956(10) 0.81516(6) 0.0334(3) Uani d . . . 1 . .
O O1 0.0092(5) 0.2772(3) 0.58794(15) 0.0309(6) Uani d . . . 1 . .
O O2 0.4232(5) 0.1272(4) 0.60601(17) 0.0354(6) Uani d . . . 1 . .
O O3 -0.1393(5) 0.3520(3) 0.69574(16) 0.0307(6) Uani d . . . 1 . .
C C1 0.8356(7) 0.8232(5) 0.9273(2) 0.0284(8) Uani d . . . 1 . .
C C2 0.6396(7) 0.7786(5) 0.9632(2) 0.0278(8) Uani d . . . 1 . .
H H4 0.598237 0.833118 1.006285 0.033 Uiso calc U . R 1 . .
C C3 0.5044(6) 0.6536(4) 0.9356(2) 0.0263(7) Uani d . . . 1 . .
H H3 0.368571 0.62247 0.959643 0.032 Uiso calc U . R 1 . .
C C4 0.5665(7) 0.5724(4) 0.8723(2) 0.0264(8) Uani d . . . 1 . .
C C5 0.4315(7) 0.4417(5) 0.8437(2) 0.0274(8) Uani d . . . 1 . .
C C6 0.2025(7) 0.1931(5) 0.7849(2) 0.0285(8) Uani d . . . 1 . .
H H13 0.03588 0.18639 0.8005 0.034 Uiso calc U . R 1 . .
C C7 0.0036(6) 0.2836(4) 0.6624(2) 0.0249(7) Uani d . . . 1 . .
C C8 -0.1754(7) 0.3657(5) 0.5409(2) 0.0311(8) Uani d . . . 1 . .
H H9 -0.129547 0.475056 0.540347 0.037 Uiso calc U . R 1 . .
H H10 -0.333998 0.356755 0.560715 0.037 Uiso calc U . R 1 . .
C C9 -0.1874(7) 0.2983(4) 0.4624(2) 0.0275(8) Uani d . . . 1 . .
C C10 -0.3674(7) 0.1934(5) 0.4374(2) 0.0311(8) Uani d . . . 1 . .
H H8 -0.486735 0.167272 0.46939 0.037 Uiso calc U . R 1 . .
C C11 -0.3737(7) 0.1264(5) 0.3654(2) 0.0315(8) Uani d . . . 1 . .
H H5 -0.497534 0.055202 0.348323 0.038 Uiso calc U . R 1 . .
C C12 -0.1990(7) 0.1640(5) 0.3191(2) 0.0304(8) Uani d . . . 1 . .
H H1 -0.202495 0.118042 0.270222 0.036 Uiso calc U . R 1 . .
C C13 0.9005(7) 0.7459(5) 0.8636(2) 0.0283(8) Uani d . . . 1 . .
H H14 1.03495 0.779059 0.839451 0.034 Uiso calc U . R 1 . .
C C14 0.7658(7) 0.6198(5) 0.8363(2) 0.0288(8) Uani d . . . 1 . .
H H2 0.808205 0.565621 0.79319 0.035 Uiso calc U . R 1 . .
C C15 0.5251(7) 0.0225(6) 0.7303(2) 0.0343(8) Uani d . . . 1 . .
H H12 0.689208 0.066503 0.742169 0.041 Uiso calc U . R 1 . .
H H11 0.541388 -0.082982 0.711128 0.041 Uiso calc U . R 1 . .
C C16 0.3781(7) 0.1182(5) 0.6706(2) 0.0299(8) Uani d . . . 1 . .
C C17 -0.0187(7) 0.2686(5) 0.3436(2) 0.0312(8) Uani d . . . 1 . .
H H7 0.100676 0.294786 0.311561 0.037 Uiso calc U . R 1 . .
C C18 -0.0139(7) 0.3349(5) 0.4153(2) 0.0295(8) Uani d . . . 1 . .
H H6 0.109932 0.406221 0.432195 0.035 Uiso calc U . R 1 . .
C C19 0.3230(7) 0.3310(4) 0.8179(2) 0.0275(8) Uani d . . . 1 . .

loop_
_atom_site_aniso_label
_atom_site_aniso_U_11
_atom_site_aniso_U_22
_atom_site_aniso_U_33
_atom_site_aniso_U_12
_atom_site_aniso_U_13
_atom_site_aniso_U_23
Cl1 0.0326(5) 0.0373(5) 0.0441(5) -0.0106(4) 0.0063(4) -0.0162(4)
N1 0.0255(15) 0.0267(16) 0.0273(16) -0.0011(12) 0.0013(12) 0.0001(13)
S1 0.0386(5) 0.0246(5) 0.0354(5) -0.0027(4) -0.0017(4) 0.0051(4)
O1 0.0303(13) 0.0345(15) 0.0267(14) 0.0059(11) -0.0013(10) -0.0017(11)
O2 0.0334(14) 0.0364(16) 0.0371(16) -0.0009(12) 0.0061(11) -0.0036(12)
O3 0.0316(13) 0.0314(15) 0.0290(14) -0.0006(11) 0.0026(11) -0.0007(11)
C1 0.0253(17) 0.0245(18) 0.034(2) 0.0009(14) -0.0017(15) -0.0040(15)
C2 0.0277(17) 0.0269(19) 0.0285(18) 0.0038(15) 0.0016(14) -0.0024(15)
C3 0.0237(16) 0.0253(18) 0.0293(18) 0.0017(14) 0.0013(13) 0.0013(15)
C4 0.0268(17) 0.0220(17) 0.0287(18) 0.0021(13) -0.0043(14) 0.0034(14)
C5 0.0291(18) 0.029(2) 0.0232(17) 0.0011(15) 0.0003(13) 0.0033(14)
C6 0.0306(18) 0.028(2) 0.0260(18) -0.0066(15) -0.0018(14) 0.0008(15)
C7 0.0234(17) 0.0219(18) 0.0289(18) -0.0034(14) 0.0008(14) -0.0034(14)
C8 0.0304(19) 0.030(2) 0.032(2) 0.0073(16) -0.0004(15) -0.0006(16)
C9 0.0250(17) 0.0255(19) 0.0306(19) 0.0046(14) -0.0026(14) 0.0016(15)
C10 0.0297(19) 0.035(2) 0.0290(19) -0.0016(16) 0.0037(14) 0.0006(16)
C11 0.0298(18) 0.029(2) 0.034(2) -0.0054(16) -0.0020(15) 0.0006(16)
C12 0.0323(19) 0.0276(19) 0.0297(18) 0.0019(16) -0.0024(15) -0.0020(16)
C13 0.0248(17) 0.030(2) 0.0300(19) -0.0020(14) 0.0035(14) -0.0023(15)
C14 0.0292(18) 0.0294(19) 0.0275(18) 0.0005(15) 0.0022(14) -0.0033(15)
C15 0.0259(17) 0.0326(19) 0.044(2) -0.0030(16) 0.0035(15) 0.0045(18)
C16 0.0260(17) 0.0251(19) 0.038(2) -0.0052(15) 0.0020(15) -0.0033(16)
C17 0.0251(18) 0.036(2) 0.033(2) -0.0013(16) 0.0048(15) 0.0001(17)
C18 0.0249(17) 0.030(2) 0.032(2) -0.0031(15) -0.0018(15) -0.0008(16)
C19 0.0262(17) 0.0272(19) 0.0288(18) -0.0020(15) 0.0023(14) 0.0023(15)

loop_
_atom_type_symbol
_atom_type_description
_atom_type_scat_dispersion_real
_atom_type_scat_dispersion_imag
_atom_type_scat_source
C C 0.0181 0.0091 'International Tables Vol C Tables 4.2.6.8 and 6.1.1.4'
H H 0.0000 0.0000 'International Tables Vol C Tables 4.2.6.8 and 6.1.1.4'
N N 0.0311 0.0180 'International Tables Vol C Tables 4.2.6.8 and 6.1.1.4'
O O 0.0492 0.0322 'International Tables Vol C Tables 4.2.6.8 and 6.1.1.4'
S S 0.3331 0.5567 'International Tables Vol C Tables 4.2.6.8 and 6.1.1.4'
Cl Cl 0.3639 0.7018 'International Tables Vol C Tables 4.2.6.8 and 6.1.1.4'

loop_
_geom_angle_atom_site_label_1
_geom_angle_atom_site_label_2
_geom_angle_atom_site_label_3
_geom_angle_site_symmetry_1
_geom_angle_site_symmetry_3
_geom_angle
_geom_angle_publ_flag
C7 N1 C16 . . 127.1(3) ?
C7 N1 C6 . . 116.5(3) ?
C16 N1 C6 . . 115.8(3) ?
C15 S1 C6 . . 91.32(19) ?
C7 O1 C8 . . 116.4(3) ?
C2 C1 C13 . . 121.8(4) ?
C2 C1 Cl1 . . 119.5(3) ?
C13 C1 Cl1 . . 118.7(3) ?
C1 C2 C3 . . 119.2(4) ?
C1 C2 H4 . . 120.4 ?
C3 C2 H4 . . 120.4 ?
C2 C3 C4 . . 120.4(4) ?
C2 C3 H3 . . 119.8 ?
C4 C3 H3 . . 119.8 ?
C3 C4 C14 . . 119.6(4) ?
C3 C4 C5 . . 121.2(4) ?
C14 C4 C5 . . 119.2(4) ?
C19 C5 C4 . . 177.8(4) ?
N1 C6 C19 . . 111.8(3) ?
N1 C6 S1 . . 105.0(3) ?
C19 C6 S1 . . 111.6(3) ?
N1 C6 H13 . . 109.5 ?
C19 C6 H13 . . 109.5 ?
S1 C6 H13 . . 109.5 ?
O3 C7 O1 . . 127.2(3) ?
O3 C7 N1 . . 121.4(3) ?
O1 C7 N1 . . 111.4(3) ?
O1 C8 C9 . . 105.5(3) ?
O1 C8 H9 . . 110.6 ?
C9 C8 H9 . . 110.6 ?
O1 C8 H10 . . 110.6 ?
C9 C8 H10 . . 110.6 ?
H9 C8 H10 . . 108.8 ?
C18 C9 C10 . . 119.3(4) ?
C18 C9 C8 . . 120.5(4) ?
C10 C9 C8 . . 120.2(4) ?
C9 C10 C11 . . 120.3(4) ?
C9 C10 H8 . . 119.8 ?
C11 C10 H8 . . 119.8 ?
C12 C11 C10 . . 119.7(4) ?
C12 C11 H5 . . 120.1 ?
C10 C11 H5 . . 120.1 ?
C11 C12 C17 . . 120.3(4) ?
C11 C12 H1 . . 119.8 ?
C17 C12 H1 . . 119.8 ?
C14 C13 C1 . . 119.0(4) ?
C14 C13 H14 . . 120.5 ?
C1 C13 H14 . . 120.5 ?
C13 C14 C4 . . 120.0(4) ?
C13 C14 H2 . . 120.0 ?
C4 C14 H2 . . 120.0 ?
C16 C15 S1 . . 108.6(3) ?
C16 C15 H12 . . 110.0 ?
S1 C15 H12 . . 110.0 ?
C16 C15 H11 . . 110.0 ?
S1 C15 H11 . . 110.0 ?
H12 C15 H11 . . 108.3 ?
O2 C16 N1 . . 126.3(4) ?
O2 C16 C15 . . 123.0(4) ?
N1 C16 C15 . . 110.7(4) ?
C12 C17 C18 . . 119.6(4) ?
C12 C17 H7 . . 120.2 ?
C18 C17 H7 . . 120.2 ?
C9 C18 C17 . . 120.8(4) ?
C9 C18 H6 . . 119.6 ?
C17 C18 H6 . . 119.6 ?
C5 C19 C6 . . 176.9(4) ?

loop_
_geom_bond_atom_site_label_1
_geom_bond_atom_site_label_2
_geom_bond_site_symmetry_2
_geom_bond_distance
_geom_bond_publ_flag
Cl1 C1 . 1.742(4) ?
N1 C7 . 1.409(5) ?
N1 C16 . 1.413(5) ?
N1 C6 . 1.463(5) ?
S1 C15 . 1.810(4) ?
S1 C6 . 1.834(4) ?
O1 C7 . 1.320(5) ?
O1 C8 . 1.463(5) ?
O2 C16 . 1.199(5) ?
O3 C7 . 1.204(5) ?
C1 C2 . 1.381(6) ?
C1 C13 . 1.397(6) ?
C2 C3 . 1.382(6) ?
C2 H4 . 0.95 ?
C3 C4 . 1.403(6) ?
C3 H3 . 0.95 ?
C4 C14 . 1.405(6) ?
C4 C5 . 1.426(5) ?
C5 C19 . 1.201(6) ?
C6 C19 . 1.466(5) ?
C6 H13 . 1.0 ?
C8 C9 . 1.502(6) ?
C8 H9 . 0.99 ?
C8 H10 . 0.99 ?
C9 C18 . 1.385(6) ?
C9 C10 . 1.390(6) ?
C10 C11 . 1.398(6) ?
C10 H8 . 0.95 ?
C11 C12 . 1.383(6) ?
C11 H5 . 0.95 ?
C12 C17 . 1.388(6) ?
C12 H1 . 0.95 ?
C13 C14 . 1.387(5) ?
C13 H14 . 0.95 ?
C14 H2 . 0.95 ?
C15 C16 . 1.509(6) ?
C15 H12 . 0.99 ?
C15 H11 . 0.99 ?
C17 C18 . 1.391(6) ?
C17 H7 . 0.95 ?
C18 H6 . 0.95 ?

loop_
_geom_hbond_atom_site_label_D
_geom_hbond_atom_site_label_H
_geom_hbond_atom_site_label_A
_geom_hbond_site_symmetry_A
_geom_hbond_distance_DH
_geom_hbond_distance_HA
_geom_hbond_distance_DA
_geom_hbond_angle_DHA
_geom_hbond_publ_flag
C8 H10 O2 1_455 0.99 2.60 3.357(5) 133.4 ?
C13 H14 S1 1_665 0.95 2.89 3.727(4) 148.3 ?

loop_
_geom_torsion_atom_site_label_1
_geom_torsion_atom_site_label_2
_geom_torsion_atom_site_label_3
_geom_torsion_atom_site_label_4
_geom_torsion_site_symmetry_1
_geom_torsion_site_symmetry_2
_geom_torsion_site_symmetry_3
_geom_torsion_site_symmetry_4
_geom_torsion
_geom_torsion_publ_flag
C13 C1 C2 C3 . . . . 0.3(6) ?
Cl1 C1 C2 C3 . . . . -179.8(3) ?
C1 C2 C3 C4 . . . . 0.5(6) ?
C2 C3 C4 C14 . . . . -0.8(5) ?
C2 C3 C4 C5 . . . . 179.0(3) ?
C7 N1 C6 C19 . . . . -78.7(4) ?
C16 N1 C6 C19 . . . . 93.1(4) ?
C7 N1 C6 S1 . . . . 160.1(3) ?
C16 N1 C6 S1 . . . . -28.1(4) ?
C15 S1 C6 N1 . . . . 26.8(3) ?
C15 S1 C6 C19 . . . . -94.5(3) ?
C8 O1 C7 O3 . . . . 1.5(6) ?
C8 O1 C7 N1 . . . . 179.3(3) ?
C16 N1 C7 O3 . . . . -174.0(4) ?
C6 N1 C7 O3 . . . . -3.3(5) ?
C16 N1 C7 O1 . . . . 8.1(5) ?
C6 N1 C7 O1 . . . . 178.8(3) ?
C7 O1 C8 C9 . . . . -160.6(3) ?
O1 C8 C9 C18 . . . . -78.6(4) ?
O1 C8 C9 C10 . . . . 98.8(4) ?
C18 C9 C10 C11 . . . . -0.3(6) ?
C8 C9 C10 C11 . . . . -177.7(4) ?
C9 C10 C11 C12 . . . . 0.4(6) ?
C10 C11 C12 C17 . . . . -0.4(6) ?
C2 C1 C13 C14 . . . . -0.7(6) ?
Cl1 C1 C13 C14 . . . . 179.4(3) ?
C1 C13 C14 C4 . . . . 0.4(6) ?
C3 C4 C14 C13 . . . . 0.3(5) ?
C5 C4 C14 C13 . . . . -179.4(3) ?
C6 S1 C15 C16 . . . . -20.4(3) ?
C7 N1 C16 O2 . . . . 4.6(6) ?
C6 N1 C16 O2 . . . . -166.1(4) ?
C7 N1 C16 C15 . . . . -175.6(3) ?
C6 N1 C16 C15 . . . . 13.6(5) ?
S1 C15 C16 O2 . . . . -172.2(3) ?
S1 C15 C16 N1 . . . . 8.1(4) ?
C11 C12 C17 C18 . . . . 0.3(6) ?
C10 C9 C18 C17 . . . . 0.2(6) ?
C8 C9 C18 C17 . . . . 177.6(4) ?
C12 C17 C18 C9 . . . . -0.3(6) ?
